data_4071479
loop_
_publ_author_name
'Clegg, William'
'Garc\'ia-\'Alvarez, Joaqu\'in'
'Garc\'ia-\'Alvarez, Pablo'
'Graham, David V.'
'Harrington, Ross W.'
'Hevia, Eva'
'Kennedy, Alan R.'
'Mulvey, Robert E.'
'Russo, Luca'

_publ_section_title
;
 Synthesis, Structural Authentication, and Structurally Defined Metalation
 Reactions of Lithium and Sodium DA-Zincate Bases (DA = diisopropylamide)
 with Phenylacetylene&#x2020;
;
_journal_issue 11
_journal_name_full Organometallics
_journal_page_first 2654
_journal_paper_doi 10.1021/om8001813
_journal_volume 27
_journal_year 2008
_chemical_formula_moiety 'C20 H48 Li N3 Zn'
_chemical_formula_sum 'C20 H48 Li N3 Zn'
_chemical_formula_weight 402.92
_chemical_name_systematic
;
 ?
;
_space_group_IT_number 14
_symmetry_cell_setting monoclinic
_symmetry_space_group_name_Hall '-P 2ybc'
_symmetry_space_group_name_H-M 'P 1 21/c 1'
_atom_sites_solution_hydrogens geom
_atom_sites_solution_primary direct
_atom_sites_solution_secondary difmap
_audit_creation_method SHELXL-97
_cell_angle_alpha 90.00
_cell_angle_beta 94.220(1)
_cell_angle_gamma 90.00
_cell_formula_units_Z 4
_cell_length_a 10.0802(2)
_cell_length_b 14.9984(3)
_cell_length_c 16.8398(4)
_cell_measurement_reflns_used 6033
_cell_measurement_temperature 123(2)
_cell_measurement_theta_max 27.48
_cell_measurement_theta_min 1.00
_cell_volume 2539.05(9)
_computing_data_collection COLLECT
_computing_molecular_graphics SHELXTL
_computing_publication_material SHELXL97
_computing_structure_refinement SHELXL97
_computing_structure_solution SHELXS97
_diffrn_ambient_temperature 123(2)
_diffrn_measured_fraction_theta_full 0.998
_diffrn_measured_fraction_theta_max 0.998
_diffrn_measurement_device_type 'Nonius KappaCCD'
_diffrn_measurement_method '\f and \w scans'
_diffrn_radiation_monochromator graphite
_diffrn_radiation_source 'fine-focus sealed tube'
_diffrn_radiation_type MoK\a
_diffrn_radiation_wavelength 0.71073
_diffrn_reflns_av_R_equivalents 0.0288
_diffrn_reflns_av_sigmaI/netI 0.0439
_diffrn_reflns_limit_h_max 13
_diffrn_reflns_limit_h_min -13
_diffrn_reflns_limit_k_max 19
_diffrn_reflns_limit_k_min -18
_diffrn_reflns_limit_l_max 21
_diffrn_reflns_limit_l_min -21
_diffrn_reflns_number 10878
_diffrn_reflns_theta_full 27.49
_diffrn_reflns_theta_max 27.49
_diffrn_reflns_theta_min 2.72
_diffrn_standards_number 0
_exptl_absorpt_coefficient_mu 0.974
_exptl_absorpt_correction_type none
_exptl_crystal_colour colourless
_exptl_crystal_density_diffrn 1.054
_exptl_crystal_density_method 'not measured'
_exptl_crystal_description block
_exptl_crystal_F_000 888
_exptl_crystal_size_max 0.4
_exptl_crystal_size_mid 0.3
_exptl_crystal_size_min 0.3
_refine_diff_density_max 0.356
_refine_diff_density_min -0.389
_refine_diff_density_rms 0.078
_refine_ls_extinction_method none
_refine_ls_goodness_of_fit_ref 1.061
_refine_ls_hydrogen_treatment mixed
_refine_ls_matrix_type full
_refine_ls_number_parameters 279
_refine_ls_number_reflns 5824
_refine_ls_number_restraints 0
_refine_ls_restrained_S_all 1.061
_refine_ls_R_factor_all 0.0616
_refine_ls_R_factor_gt 0.0354
_refine_ls_shift/su_max 0.002
_refine_ls_shift/su_mean 0.000
_refine_ls_structure_factor_coef Fsqd
_refine_ls_weighting_details 'calc w=1/[\s^2^(Fo^2^)+(0.0415P)^2^+0.4745P] where P=(Fo^2^+2Fc^2^)/3'
_refine_ls_weighting_scheme calc
_refine_ls_wR_factor_gt 0.0782
_refine_ls_wR_factor_ref 0.0871
_reflns_number_gt 4331
_reflns_number_total 5824
_reflns_threshold_expression I>2\s(I)
_cod_data_source_file om8001813-file001.cif
_cod_data_source_block dvgrem24_compound4
_cod_original_sg_symbol_H-M 'P 21/c'
_cod_database_code 4071479

loop_
_symmetry_equiv_pos_as_xyz
'x, y, z'
'-x, y+1/2, -z+1/2'
'-x, -y, -z'
'x, -y-1/2, z-1/2'

loop_
_atom_site_label
_atom_site_type_symbol
_atom_site_fract_x
_atom_site_fract_y
_atom_site_fract_z
_atom_site_U_iso_or_equiv
_atom_site_adp_type
_atom_site_occupancy
_atom_site_symmetry_multiplicity
_atom_site_calc_flag
_atom_site_refinement_flags
_atom_site_disorder_assembly
_atom_site_disorder_group
Li Li 0.7309(3) 0.3726(2) 0.80480(19) 0.0292(7) Uani 1 1 d . A .
Zn Zn 0.992840(19) 0.268888(14) 0.892127(13) 0.02309(8) Uani 1 1 d . . .
C1 C 0.75587(18) 0.18151(13) 0.81753(12) 0.0307(5) Uani 1 1 d . . .
H1 H 0.6606 0.1869 0.7969 0.037 Uiso 1 1 calc R . .
C2 C 0.7726(2) 0.09163(14) 0.85977(15) 0.0429(6) Uani 1 1 d . . .
H2A H 0.8649 0.0850 0.8817 0.064 Uiso 1 1 calc R . .
H2B H 0.7508 0.0435 0.8217 0.064 Uiso 1 1 calc R . .
H2C H 0.7129 0.0887 0.9031 0.064 Uiso 1 1 calc R . .
C3 C 0.8404(2) 0.18115(15) 0.74617(12) 0.0397(5) Uani 1 1 d . . .
H3A H 0.8341 0.2394 0.7197 0.059 Uiso 1 1 calc R . .
H3B H 0.8082 0.1347 0.7086 0.059 Uiso 1 1 calc R . .
H3C H 0.9333 0.1692 0.7642 0.059 Uiso 1 1 calc R . .
C4 C 0.72378(19) 0.26134(14) 0.94196(12) 0.0324(5) Uani 1 1 d . . .
H4 H 0.7500 0.2056 0.9717 0.039 Uiso 1 1 calc R . .
C5 C 0.5718(2) 0.26352(18) 0.92970(15) 0.0487(6) Uani 1 1 d . . .
H5A H 0.5440 0.3162 0.8983 0.073 Uiso 1 1 calc R . .
H5B H 0.5338 0.2661 0.9816 0.073 Uiso 1 1 calc R . .
H5C H 0.5403 0.2096 0.9014 0.073 Uiso 1 1 calc R . .
C6 C 0.7750(2) 0.34035(15) 0.99155(13) 0.0420(5) Uani 1 1 d . . .
H6A H 0.8704 0.3330 1.0057 0.063 Uiso 1 1 calc R . .
H6B H 0.7275 0.3437 1.0402 0.063 Uiso 1 1 calc R . .
H6C H 0.7600 0.3953 0.9608 0.063 Uiso 1 1 calc R . .
C7 C 0.6918(2) 0.38303(16) 0.62239(12) 0.0407(5) Uani 1 1 d . A .
H7A H 0.7543 0.3329 0.6233 0.061 Uiso 1 1 calc R . .
H7B H 0.7414 0.4393 0.6228 0.061 Uiso 1 1 calc R . .
H7C H 0.6315 0.3797 0.5741 0.061 Uiso 1 1 calc R . .
C8 C 0.5226(2) 0.3031(2) 0.68171(17) 0.0683(9) Uani 1 1 d . A .
H8A H 0.5735 0.2479 0.6774 0.103 Uiso 1 1 calc R . .
H8B H 0.4646 0.3117 0.6330 0.103 Uiso 1 1 calc R . .
H8C H 0.4683 0.2992 0.7275 0.103 Uiso 1 1 calc R . .
C9 C 0.5221(7) 0.4509(5) 0.7000(5) 0.0382(16) Uani 0.582(8) 1 d P A 1
H9A H 0.4481 0.4313 0.7314 0.046 Uiso 0.582(8) 1 calc PR A 1
H9B H 0.4844 0.4697 0.6466 0.046 Uiso 0.582(8) 1 calc PR A 1
C10 C 0.5950(5) 0.5276(3) 0.7411(3) 0.0373(13) Uani 0.582(8) 1 d P A 1
H10A H 0.5362 0.5805 0.7394 0.045 Uiso 0.582(8) 1 calc PR A 1
H10B H 0.6740 0.5424 0.7121 0.045 Uiso 0.582(8) 1 calc PR A 1
C11 C 0.7366(11) 0.5744(7) 0.8537(5) 0.067(3) Uani 0.582(8) 1 d P A 1
H11A H 0.8107 0.5729 0.8191 0.101 Uiso 0.582(8) 1 calc PR A 1
H11B H 0.7703 0.5629 0.9088 0.101 Uiso 0.582(8) 1 calc PR A 1
H11C H 0.6942 0.6332 0.8502 0.101 Uiso 0.582(8) 1 calc PR A 1
C12 C 0.5291(7) 0.5035(4) 0.8744(4) 0.0635(19) Uani 0.582(8) 1 d P A 1
H12A H 0.5596 0.5014 0.9309 0.095 Uiso 0.582(8) 1 calc PR A 1
H12B H 0.4759 0.4503 0.8604 0.095 Uiso 0.582(8) 1 calc PR A 1
H12C H 0.4746 0.5570 0.8639 0.095 Uiso 0.582(8) 1 calc PR A 1
C9B C 0.5652(10) 0.4782(7) 0.6935(6) 0.036(2) Uani 0.418(8) 1 d P A 2
H9B1 H 0.6376 0.5178 0.6782 0.043 Uiso 0.418(8) 1 calc PR A 2
H9B2 H 0.4891 0.4854 0.6534 0.043 Uiso 0.418(8) 1 calc PR A 2
C10B C 0.5234(7) 0.5064(4) 0.7733(4) 0.041(2) Uani 0.418(8) 1 d P A 2
H10C H 0.4839 0.5669 0.7698 0.050 Uiso 0.418(8) 1 calc PR A 2
H10D H 0.4561 0.4646 0.7915 0.050 Uiso 0.418(8) 1 calc PR A 2
C11B C 0.7263(12) 0.5816(9) 0.8185(7) 0.053(3) Uani 0.418(8) 1 d P A 2
H11D H 0.8028 0.5780 0.8578 0.079 Uiso 0.418(8) 1 calc PR A 2
H11E H 0.6775 0.6370 0.8263 0.079 Uiso 0.418(8) 1 calc PR A 2
H11F H 0.7576 0.5807 0.7648 0.079 Uiso 0.418(8) 1 calc PR A 2
C12B C 0.5807(8) 0.5263(6) 0.9109(5) 0.056(2) Uani 0.418(8) 1 d P A 2
H12D H 0.6529 0.5269 0.9532 0.085 Uiso 0.418(8) 1 calc PR A 2
H12E H 0.5162 0.4800 0.9222 0.085 Uiso 0.418(8) 1 calc PR A 2
H12F H 0.5364 0.5845 0.9085 0.085 Uiso 0.418(8) 1 calc PR A 2
C13 C 1.07922(19) 0.36894(15) 0.83131(13) 0.0361(5) Uani 1 1 d . . .
C14 C 0.9808(2) 0.41907(18) 0.77511(17) 0.0440(6) Uani 1 1 d . . .
C15 C 1.1456(3) 0.43723(18) 0.88881(18) 0.0743(9) Uani 1 1 d . . .
H15A H 1.2102 0.4070 0.9259 0.112 Uiso 1 1 calc R . .
H15B H 1.0777 0.4662 0.9187 0.112 Uiso 1 1 calc R . .
H15C H 1.1912 0.4823 0.8586 0.112 Uiso 1 1 calc R . .
C16 C 1.1858(2) 0.3298(2) 0.78095(18) 0.0647(8) Uani 1 1 d . . .
H16A H 1.2513 0.2970 0.8155 0.097 Uiso 1 1 calc R . .
H16B H 1.2302 0.3782 0.7542 0.097 Uiso 1 1 calc R . .
H16C H 1.1438 0.2892 0.7410 0.097 Uiso 1 1 calc R . .
C17 C 1.09550(18) 0.18577(14) 0.97133(12) 0.0306(4) Uani 1 1 d . . .
C18 C 1.0163(2) 0.14040(16) 1.03396(13) 0.0444(6) Uani 1 1 d . . .
H18A H 0.9456 0.1039 1.0074 0.067 Uiso 1 1 calc R . .
H18B H 0.9769 0.1859 1.0668 0.067 Uiso 1 1 calc R . .
H18C H 1.0758 0.1023 1.0678 0.067 Uiso 1 1 calc R . .
C19 C 1.1649(2) 0.11304(17) 0.92590(15) 0.0516(6) Uani 1 1 d . . .
H19A H 1.0979 0.0761 0.8963 0.077 Uiso 1 1 calc R . .
H19B H 1.2185 0.0757 0.9637 0.077 Uiso 1 1 calc R . .
H19C H 1.2226 0.1407 0.8886 0.077 Uiso 1 1 calc R . .
C20 C 1.2031(2) 0.24106(18) 1.01665(17) 0.0585(7) Uani 1 1 d . . .
H20A H 1.1614 0.2882 1.0465 0.088 Uiso 1 1 calc R . .
H20B H 1.2608 0.2679 0.9789 0.088 Uiso 1 1 calc R . .
H20C H 1.2562 0.2026 1.0537 0.088 Uiso 1 1 calc R . .
N1 N 0.78965(14) 0.26121(10) 0.86652(9) 0.0229(3) Uani 1 1 d . . .
N2 N 0.61465(15) 0.37886(12) 0.69247(10) 0.0322(4) Uani 1 1 d . . .
N3 N 0.63965(18) 0.50632(12) 0.82824(11) 0.0391(4) Uani 1 1 d . . .
H14A H 1.020(2) 0.4674(17) 0.7457(14) 0.051(7) Uiso 1 1 d . . .
H14B H 0.912(2) 0.4485(15) 0.8014(14) 0.049(7) Uiso 1 1 d . . .
H14C H 0.937(2) 0.3807(17) 0.7337(15) 0.053(7) Uiso 1 1 d . . .

loop_
_atom_site_aniso_label
_atom_site_aniso_U_11
_atom_site_aniso_U_22
_atom_site_aniso_U_33
_atom_site_aniso_U_23
_atom_site_aniso_U_13
_atom_site_aniso_U_12
Li 0.0303(17) 0.0302(18) 0.0271(18) 0.0008(14) 0.0034(13) 0.0041(14)
Zn 0.02080(12) 0.02371(13) 0.02465(12) -0.00072(10) 0.00091(8) -0.00227(9)
C1 0.0246(9) 0.0255(11) 0.0404(12) -0.0021(9) -0.0078(8) -0.0026(8)
C2 0.0392(12) 0.0265(11) 0.0612(16) 0.0025(11) -0.0085(11) -0.0076(10)
C3 0.0504(13) 0.0339(13) 0.0338(12) -0.0114(10) -0.0032(10) 0.0031(10)
C4 0.0276(10) 0.0385(12) 0.0319(11) 0.0093(9) 0.0073(8) 0.0052(9)
C5 0.0264(11) 0.0683(17) 0.0530(15) 0.0145(13) 0.0145(10) 0.0066(11)
C6 0.0467(13) 0.0507(14) 0.0293(12) -0.0019(10) 0.0079(10) 0.0128(11)
C7 0.0416(12) 0.0543(15) 0.0264(11) 0.0028(10) 0.0044(9) 0.0070(11)
C8 0.0338(13) 0.099(2) 0.070(2) 0.0324(17) -0.0154(12) -0.0207(14)
C9 0.027(3) 0.043(4) 0.044(3) 0.001(3) -0.002(3) 0.010(2)
C10 0.043(3) 0.030(2) 0.039(3) 0.0036(19) 0.006(2) 0.0130(19)
C11 0.086(4) 0.031(4) 0.080(6) -0.015(4) -0.037(5) 0.017(3)
C12 0.086(4) 0.055(3) 0.054(4) 0.002(3) 0.030(3) 0.038(3)
C9B 0.036(5) 0.041(6) 0.031(4) 0.002(4) -0.002(4) 0.016(4)
C10B 0.037(4) 0.048(4) 0.037(4) -0.005(3) -0.007(3) 0.023(3)
C11B 0.045(4) 0.031(4) 0.078(8) 0.000(6) -0.017(5) 0.013(3)
C12B 0.071(5) 0.063(5) 0.036(4) -0.023(3) 0.000(3) 0.026(4)
C13 0.0277(10) 0.0390(13) 0.0412(13) 0.0099(10) 0.0000(9) -0.0085(9)
C14 0.0314(12) 0.0405(14) 0.0601(17) 0.0212(13) 0.0037(11) -0.0053(11)
C15 0.089(2) 0.0514(17) 0.078(2) 0.0166(15) -0.0244(17) -0.0412(16)
C16 0.0354(12) 0.082(2) 0.080(2) 0.0402(17) 0.0248(13) 0.0078(13)
C17 0.0251(9) 0.0324(12) 0.0336(11) 0.0008(9) -0.0020(8) 0.0024(9)
C18 0.0429(12) 0.0520(15) 0.0375(13) 0.0159(11) -0.0027(10) 0.0077(11)
C19 0.0478(14) 0.0532(16) 0.0544(16) 0.0063(12) 0.0076(12) 0.0209(12)
C20 0.0447(14) 0.0621(17) 0.0640(18) 0.0103(14) -0.0277(12) -0.0068(12)
N1 0.0195(7) 0.0242(8) 0.0249(8) 0.0006(7) 0.0015(6) -0.0001(6)
N2 0.0275(8) 0.0424(11) 0.0267(9) 0.0000(8) 0.0013(7) 0.0091(8)
N3 0.0441(10) 0.0320(10) 0.0402(11) -0.0049(8) -0.0043(8) 0.0104(8)

loop_
_atom_type_symbol
_atom_type_description
_atom_type_scat_dispersion_real
_atom_type_scat_dispersion_imag
_atom_type_scat_source
Li Li -0.0003 0.0001 'International Tables Vol C Tables 4.2.6.8 and 6.1.1.4'
Zn Zn 0.2839 1.4301 'International Tables Vol C Tables 4.2.6.8 and 6.1.1.4'
C C 0.0033 0.0016 'International Tables Vol C Tables 4.2.6.8 and 6.1.1.4'
N N 0.0061 0.0033 'International Tables Vol C Tables 4.2.6.8 and 6.1.1.4'
H H 0.0000 0.0000 'International Tables Vol C Tables 4.2.6.8 and 6.1.1.4'

loop_
_geom_angle_atom_site_label_1
_geom_angle_atom_site_label_2
_geom_angle_atom_site_label_3
_geom_angle
N1 Li N2 127.17(18)
N1 Li N3 138.53(17)
N2 Li N3 84.98(13)
N1 Li C14 93.80(13)
N2 Li C14 106.35(14)
N3 Li C14 101.63(15)
C13 Zn C17 123.95(8)
C13 Zn N1 112.85(7)
C17 Zn N1 123.19(7)
N1 C1 C3 108.89(16)
N1 C1 C2 116.16(17)
C3 C1 C2 108.37(18)
N1 C1 H1 107.7
C3 C1 H1 107.7
C2 C1 H1 107.7
C1 C2 H2A 109.5
C1 C2 H2B 109.5
H2A C2 H2B 109.5
C1 C2 H2C 109.5
H2A C2 H2C 109.5
H2B C2 H2C 109.5
C1 C3 H3A 109.5
C1 C3 H3B 109.5
H3A C3 H3B 109.5
C1 C3 H3C 109.5
H3A C3 H3C 109.5
H3B C3 H3C 109.5
N1 C4 C6 108.56(16)
N1 C4 C5 113.14(17)
C6 C4 C5 110.71(18)
N1 C4 H4 108.1
C6 C4 H4 108.1
C5 C4 H4 108.1
C4 C5 H5A 109.5
C4 C5 H5B 109.5
H5A C5 H5B 109.5
C4 C5 H5C 109.5
H5A C5 H5C 109.5
H5B C5 H5C 109.5
C4 C6 H6A 109.5
C4 C6 H6B 109.5
H6A C6 H6B 109.5
C4 C6 H6C 109.5
H6A C6 H6C 109.5
H6B C6 H6C 109.5
N2 C7 H7A 109.5
N2 C7 H7B 109.5
H7A C7 H7B 109.5
N2 C7 H7C 109.5
H7A C7 H7C 109.5
H7B C7 H7C 109.5
N2 C8 H8A 109.5
N2 C8 H8B 109.5
H8A C8 H8B 109.5
N2 C8 H8C 109.5
H8A C8 H8C 109.5
H8B C8 H8C 109.5
N2 C9 C10 108.4(5)
N2 C9 H9A 110.0
C10 C9 H9A 110.0
N2 C9 H9B 110.0
C10 C9 H9B 110.0
H9A C9 H9B 108.4
C9 C10 N3 112.3(5)
C9 C10 H10A 109.1
N3 C10 H10A 109.1
C9 C10 H10B 109.1
N3 C10 H10B 109.1
H10A C10 H10B 107.9
N3 C11 H11A 109.5
N3 C11 H11B 109.5
H11A C11 H11B 109.5
N3 C11 H11C 109.5
H11A C11 H11C 109.5
H11B C11 H11C 109.5
N3 C12 H12A 109.5
N3 C12 H12B 109.5
H12A C12 H12B 109.5
N3 C12 H12C 109.5
H12A C12 H12C 109.5
H12B C12 H12C 109.5
C10B C9B N2 112.9(7)
C10B C9B H9B1 109.0
N2 C9B H9B1 109.0
C10B C9B H9B2 109.0
N2 C9B H9B2 109.0
H9B1 C9B H9B2 107.8
N3 C10B C9B 107.9(6)
N3 C10B H10C 110.1
C9B C10B H10C 110.1
N3 C10B H10D 110.1
C9B C10B H10D 110.1
H10C C10B H10D 108.4
N3 C11B H11D 109.5
N3 C11B H11E 109.5
H11D C11B H11E 109.5
N3 C11B H11F 109.5
H11D C11B H11F 109.5
H11E C11B H11F 109.5
N3 C12B H12D 109.5
N3 C12B H12E 109.5
H12D C12B H12E 109.5
N3 C12B H12F 109.5
H12D C12B H12F 109.5
H12E C12B H12F 109.5
C14 C13 C15 107.3(2)
C14 C13 C16 107.3(2)
C15 C13 C16 108.4(2)
C14 C13 Zn 113.08(14)
C15 C13 Zn 110.88(16)
C16 C13 Zn 109.70(16)
C13 C14 Li 109.46(16)
C13 C14 H14A 114.2(13)
Li C14 H14A 134.9(13)
C13 C14 H14B 113.8(14)
Li C14 H14B 46.7(14)
H14A C14 H14B 103.1(19)
C13 C14 H14C 113.0(14)
Li C14 H14C 66.6(14)
H14A C14 H14C 105(2)
H14B C14 H14C 107.0(19)
C13 C15 H15A 109.5
C13 C15 H15B 109.5
H15A C15 H15B 109.5
C13 C15 H15C 109.5
H15A C15 H15C 109.5
H15B C15 H15C 109.5
C13 C16 H16A 109.5
C13 C16 H16B 109.5
H16A C16 H16B 109.5
C13 C16 H16C 109.5
H16A C16 H16C 109.5
H16B C16 H16C 109.5
C20 C17 C18 106.56(19)
C20 C17 C19 107.67(19)
C18 C17 C19 107.97(19)
C20 C17 Zn 107.54(15)
C18 C17 Zn 117.10(13)
C19 C17 Zn 109.60(14)
C17 C18 H18A 109.5
C17 C18 H18B 109.5
H18A C18 H18B 109.5
C17 C18 H18C 109.5
H18A C18 H18C 109.5
H18B C18 H18C 109.5
C17 C19 H19A 109.5
C17 C19 H19B 109.5
H19A C19 H19B 109.5
C17 C19 H19C 109.5
H19A C19 H19C 109.5
H19B C19 H19C 109.5
C17 C20 H20A 109.5
C17 C20 H20B 109.5
H20A C20 H20B 109.5
C17 C20 H20C 109.5
H20A C20 H20C 109.5
H20B C20 H20C 109.5
C4 N1 C1 112.44(15)
C4 N1 Li 107.84(15)
C1 N1 Li 109.45(15)
C4 N1 Zn 108.80(11)
C1 N1 Zn 110.24(11)
Li N1 Zn 107.94(11)
C9 N2 C7 115.2(3)
C9 N2 C8 100.6(3)
C7 N2 C8 107.59(19)
C9 N2 Li 105.7(4)
C7 N2 Li 115.06(15)
C8 N2 Li 111.88(16)
C9B N2 Li 100.6(4)
C10B N3 C11B 113.4(5)
C12 N3 C11 113.6(5)
C12 N3 C10 110.2(3)
C11 N3 C10 106.2(4)
C10B N3 C12B 103.0(4)
C11B N3 C12B 102.8(6)
C12 N3 Li 114.9(3)
C10B N3 Li 102.2(3)
C11B N3 Li 114.7(5)
C11 N3 Li 113.7(4)
C10 N3 Li 96.44(19)
C12B N3 Li 120.5(3)

loop_
_geom_bond_atom_site_label_1
_geom_bond_atom_site_label_2
_geom_bond_distance
Li N1 2.033(4)
Li N2 2.153(4)
Li N3 2.253(4)
Li C14 2.695(4)
Zn C13 2.047(2)
Zn C17 2.0496(19)
Zn N1 2.0650(14)
C1 N1 1.478(2)
C1 C3 1.524(3)
C1 C2 1.528(3)
C1 H1 1.000
C2 H2A 0.980
C2 H2B 0.980
C2 H2C 0.980
C3 H3A 0.980
C3 H3B 0.980
C3 H3C 0.980
C4 N1 1.476(2)
C4 C6 1.518(3)
C4 C5 1.531(3)
C4 H4 1.000
C5 H5A 0.980
C5 H5B 0.980
C5 H5C 0.980
C6 H6A 0.980
C6 H6B 0.980
C6 H6C 0.980
C7 N2 1.462(3)
C7 H7A 0.980
C7 H7B 0.980
C7 H7C 0.980
C8 N2 1.470(3)
C8 H8A 0.980
C8 H8B 0.980
C8 H8C 0.980
C9 N2 1.440(8)
C9 C10 1.506(9)
C9 H9A 0.990
C9 H9B 0.990
C10 N3 1.536(5)
C10 H10A 0.990
C10 H10B 0.990
C11 N3 1.456(11)
C11 H11A 0.980
C11 H11B 0.980
C11 H11C 0.980
C12 N3 1.405(6)
C12 H12A 0.980
C12 H12B 0.980
C12 H12C 0.980
C9B C10B 1.498(13)
C9B N2 1.572(11)
C9B H9B1 0.990
C9B H9B2 0.990
C10B N3 1.439(5)
C10B H10C 0.990
C10B H10D 0.990
C11B N3 1.444(14)
C11B H11D 0.980
C11B H11E 0.980
C11B H11F 0.980
C12B N3 1.582(7)
C12B H12D 0.980
C12B H12E 0.980
C12B H12F 0.980
C13 C14 1.519(3)
C13 C15 1.529(3)
C13 C16 1.533(3)
C14 H14A 0.98(2)
C14 H14B 0.96(2)
C14 H14C 0.98(3)
C15 H15A 0.980
C15 H15B 0.980
C15 H15C 0.980
C16 H16A 0.980
C16 H16B 0.980
C16 H16C 0.980
C17 C20 1.525(3)
C17 C18 1.528(3)
C17 C19 1.531(3)
C18 H18A 0.980
C18 H18B 0.980
C18 H18C 0.980
C19 H19A 0.980
C19 H19B 0.980
C19 H19C 0.980
C20 H20A 0.980
C20 H20B 0.980
C20 H20C 0.980
